data_4322555
loop_
_publ_author_name
'Elisa Campazzi'
'Euro Solari'
'Rosario Scopelliti'
'Carlo Floriani'

_publ_contact_author_address
;
Institut de Chimie Min\'erale et Analytique
BCH # 3307
Universit\'e de Lausanne
CH-1015 Lausanne
Switzerland
;
_publ_contact_author_email carlo.floriani@icma.unil.ch
_publ_contact_author_fax '+4121 692 3905'
_publ_contact_author_name 'Carlo Floriani'
_publ_contact_author_phone '+4121 692 3902'
_publ_section_title
;
 Cyclopentadienyl Behavior of Pyrrolyl Anions within the
 meso-Octaethylporphyrinogen-Binding Lanthanides: Carbon-Hydrogen and
 Metal-Carbon Bond Rearrangements
;
_journal_name_full 'Inorganic Chemistry'
_journal_page_first 6240
_journal_page_last 6245
_journal_paper_doi 10.1021/ic990742x
_journal_volume 38
_journal_year 1999
_chemical_formula_moiety 'C72 H96 N8 Sm2, 2Na(C4 H10 O2)3'
_chemical_formula_sum 'C96 H156 N8 Na2 O12 Sm2'
_chemical_formula_weight 1960.97
_chemical_name_systematic
; 
 ? 
;
_space_group_IT_number 14
_symmetry_cell_setting monoclinic
_symmetry_space_group_name_Hall '-P 2yn'
_symmetry_space_group_name_H-M 'P 1 21/n 1'
_atom_sites_solution_hydrogens geom
_atom_sites_solution_primary direct
_atom_sites_solution_secondary difmap
_audit_creation_method SHELXL-97
_cell_angle_alpha 90.00
_cell_angle_beta 99.61(3)
_cell_angle_gamma 90.00
_cell_formula_units_Z 2
_cell_length_a 12.556(3)
_cell_length_b 24.187(4)
_cell_length_c 18.759(3)
_cell_measurement_reflns_used '243 spots from first image'
_cell_measurement_temperature 173(2)
_cell_volume 5617.0(19)
_computing_cell_refinement 'marresearch, marHKL, release 1.9.1'
_computing_data_collection 'marresearch, mar345, release 1.2.11'
_computing_data_reduction 'marresearch, marHKL'
_computing_molecular_graphics 'Bruker, SHELXTL, release 5.1'
_computing_publication_material 'Bruker, SHELXTL'
_computing_structure_refinement 'SHELXL-97 (Sheldrick, 1997)'
_computing_structure_solution 'SHELXS-97 (Sheldrick, 1990)'
_diffrn_ambient_temperature 173(2)
_diffrn_measured_fraction_theta_max 0.904
_diffrn_measurement_device_type 'mar345 IPDS'
_diffrn_measurement_method 'phi scan'
_diffrn_radiation_monochromator graphite
_diffrn_radiation_source 'fine-focus sealed tube'
_diffrn_radiation_type MoK\a
_diffrn_radiation_wavelength 0.71070
_diffrn_reflns_av_R_equivalents 0.0645
_diffrn_reflns_av_sigmaI/netI 0.0691
_diffrn_reflns_limit_h_max 14
_diffrn_reflns_limit_h_min -14
_diffrn_reflns_limit_k_max 28
_diffrn_reflns_limit_k_min -28
_diffrn_reflns_limit_l_max 21
_diffrn_reflns_limit_l_min -21
_diffrn_reflns_number 38316
_diffrn_reflns_theta_max 25.02
_diffrn_reflns_theta_min 1.39
_exptl_absorpt_coefficient_mu 1.096
_exptl_absorpt_correction_type none
_exptl_crystal_colour colourless
_exptl_crystal_density_diffrn 1.159
_exptl_crystal_density_method 'not measured'
_exptl_crystal_description irregular
_exptl_crystal_F_000 2060
_exptl_crystal_size_max 0.29
_exptl_crystal_size_mid 0.25
_exptl_crystal_size_min 0.21
_refine_diff_density_max 2.055
_refine_diff_density_min -0.753
_refine_diff_density_rms 0.232
_refine_ls_extinction_coef 0.0052(5)
_refine_ls_extinction_expression Fc^*^=kFc[1+0.001xFc^2^\l^3^/sin(2\q)]^-1/4^
_refine_ls_extinction_method SHELXL
_refine_ls_goodness_of_fit_ref 1.063
_refine_ls_hydrogen_treatment mixed
_refine_ls_matrix_type full
_refine_ls_number_parameters 542
_refine_ls_number_reflns 8971
_refine_ls_number_restraints 160
_refine_ls_restrained_S_all 1.078
_refine_ls_R_factor_all 0.0939
_refine_ls_R_factor_gt 0.0640
_refine_ls_shift/su_max 0.105
_refine_ls_shift/su_mean 0.005
_refine_ls_structure_factor_coef Fsqd
_refine_ls_weighting_details 'calc w=1/[\s^2^(Fo^2^)+(0.1427P)^2^+0.0000P] where P=(Fo^2^+2Fc^2^)/3'
_refine_ls_weighting_scheme calc
_refine_ls_wR_factor_gt 0.1940
_refine_ls_wR_factor_ref 0.2127
_reflns_number_gt 6155
_reflns_number_total 8971
_reflns_threshold_expression >2sigma(I)
_cod_data_source_file ic990742x_3.cif
_cod_data_source_block 11
_cod_original_cell_volume 5616.9(19)
_cod_database_code 4322555

loop_
_symmetry_equiv_pos_as_xyz
'x, y, z'
'-x+1/2, y+1/2, -z+1/2'
'-x, -y, -z'
'x-1/2, -y-1/2, z-1/2'

loop_
_atom_site_label
_atom_site_type_symbol
_atom_site_fract_x
_atom_site_fract_y
_atom_site_fract_z
_atom_site_U_iso_or_equiv
_atom_site_adp_type
_atom_site_occupancy
_atom_site_symmetry_multiplicity
_atom_site_calc_flag
_atom_site_refinement_flags
_atom_site_disorder_assembly
_atom_site_disorder_group
Sm1 Sm 0.05615(3) 0.055815(16) 0.09215(2) 0.0287(2) Uani 1 1 d . . .
N1 N 0.1762(4) 0.0261(3) 0.2028(4) 0.0294(15) Uani 1 1 d . . .
N2 N -0.0769(6) -0.0168(3) 0.1535(5) 0.053(2) Uani 1 1 d . . .
H2 H -0.0975 -0.0029 0.1924 0.063 Uiso 1 1 calc R . .
N3 N -0.1205(5) 0.1026(3) 0.0705(4) 0.0300(15) Uani 1 1 d . . .
N4 N 0.1097(5) 0.1517(2) 0.1534(4) 0.0316(16) Uani 1 1 d . . .
C1 C 0.2446(6) 0.0623(3) 0.2462(5) 0.037(2) Uani 1 1 d . . .
C2 C 0.2683(8) 0.0420(4) 0.3144(6) 0.053(3) Uani 1 1 d . . .
H2 H 0.3135 0.0589 0.3541 0.064 Uiso 1 1 calc R . .
C3 C 0.2135(8) -0.0089(4) 0.3155(5) 0.056(3) Uani 1 1 d . . .
H3 H 0.2145 -0.0328 0.3558 0.067 Uiso 1 1 calc R . .
C4 C 0.1590(6) -0.0169(3) 0.2471(5) 0.037(2) Uani 1 1 d . . .
C5 C 0.0981(6) -0.0680(3) 0.2152(5) 0.038(2) Uani 1 1 d . . .
C6 C 0.0159(6) -0.0499(3) 0.1515(4) 0.0287(18) Uani 1 1 d . . .
C7 C 0.0180(6) -0.0598(3) 0.0792(5) 0.0297(18) Uani 1 1 d . . .
H7 H 0.0732 -0.0800 0.0617 0.036 Uiso 1 1 calc R . .
C8 C -0.0710(5) -0.0363(3) 0.0351(4) 0.0148(14) Uani 1 1 d . . .
C9 C -0.1295(6) -0.0105(3) 0.0820(5) 0.0310(18) Uani 1 1 d . . .
C10 C -0.2355(6) 0.0194(3) 0.0570(5) 0.0320(19) Uani 1 1 d . . .
C11 C -0.2177(6) 0.0790(3) 0.0747(5) 0.0344(19) Uani 1 1 d . . .
C12 C -0.2911(6) 0.1198(4) 0.0884(6) 0.049(3) Uani 1 1 d . . .
H12 H -0.3642 0.1141 0.0938 0.059 Uiso 1 1 calc R . .
C13 C -0.2364(7) 0.1707(4) 0.0927(5) 0.049(2) Uani 1 1 d . . .
H13 H -0.2647 0.2059 0.1022 0.058 Uiso 1 1 calc R . .
C14 C -0.1334(6) 0.1594(3) 0.0806(4) 0.0349(19) Uani 1 1 d . . .
C15 C -0.0423(6) 0.1989(3) 0.0713(5) 0.039(2) Uani 1 1 d . . .
C16 C 0.0658(6) 0.1685(3) 0.0843(5) 0.0341(19) Uani 1 1 d . . .
C17 C 0.1327(6) 0.1557(3) 0.0358(5) 0.039(2) Uani 1 1 d . . .
H17 H 0.1186 0.1617 -0.0150 0.047 Uiso 1 1 calc R . .
C18 C 0.2253(6) 0.1324(3) 0.0756(5) 0.038(2) Uani 1 1 d . . .
H18 H 0.2870 0.1197 0.0573 0.046 Uiso 1 1 calc R . .
C19 C 0.2099(6) 0.1312(3) 0.1471(5) 0.035(2) Uani 1 1 d . . .
C20 C 0.2870(6) 0.1137(3) 0.2137(5) 0.039(2) Uani 1 1 d . . .
C21 C 0.1782(7) -0.1092(4) 0.1880(5) 0.046(2) Uani 1 1 d . . .
H21A H 0.1360 -0.1401 0.1628 0.055 Uiso 1 1 calc R . .
H21B H 0.2143 -0.0899 0.1520 0.055 Uiso 1 1 calc R . .
C22 C 0.2656(8) -0.1334(4) 0.2468(6) 0.066(3) Uani 1 1 d . . .
H22A H 0.3051 -0.1033 0.2743 0.080 Uiso 1 1 calc R . .
H22B H 0.3158 -0.1558 0.2241 0.080 Uiso 1 1 calc R . .
H22C H 0.2315 -0.1567 0.2793 0.080 Uiso 1 1 calc R . .
C23 C 0.0389(7) -0.0955(4) 0.2716(5) 0.045(2) Uani 1 1 d . . .
H23A H 0.0933 -0.1061 0.3139 0.054 Uiso 1 1 calc R . .
H23B H -0.0095 -0.0678 0.2882 0.054 Uiso 1 1 calc R . .
C24 C -0.0270(7) -0.1459(4) 0.2462(6) 0.054(3) Uani 1 1 d . . .
H24A H -0.0841 -0.1358 0.2061 0.080 Uiso 1 1 calc R . .
H24B H -0.0597 -0.1608 0.2861 0.080 Uiso 1 1 calc R . .
H24C H 0.0198 -0.1740 0.2299 0.080 Uiso 1 1 calc R . .
C25 C -0.3238(6) -0.0057(4) 0.0971(6) 0.045(2) Uani 1 1 d . . .
H25A H -0.3017 0.0005 0.1496 0.054 Uiso 1 1 calc R . .
H25B H -0.3922 0.0146 0.0817 0.054 Uiso 1 1 calc R . .
C26 C -0.3453(7) -0.0669(4) 0.0844(6) 0.053(3) Uani 1 1 d . . .
H26A H -0.3786 -0.0729 0.0339 0.080 Uiso 1 1 calc R . .
H26B H -0.3942 -0.0800 0.1164 0.080 Uiso 1 1 calc R . .
H26C H -0.2770 -0.0873 0.0947 0.080 Uiso 1 1 calc R . .
C27 C -0.2688(6) 0.0119(3) -0.0258(5) 0.037(2) Uani 1 1 d . . .
H27A H -0.2106 0.0268 -0.0499 0.044 Uiso 1 1 calc R . .
H27B H -0.2752 -0.0281 -0.0366 0.044 Uiso 1 1 calc R . .
C28 C -0.3750(7) 0.0401(4) -0.0577(6) 0.056(3) Uani 1 1 d . . .
H28A H -0.4343 0.0235 -0.0372 0.080 Uiso 1 1 calc R . .
H28B H -0.3883 0.0353 -0.1103 0.080 Uiso 1 1 calc R . .
H28C H -0.3704 0.0796 -0.0461 0.080 Uiso 1 1 calc R . .
C29 C -0.0395(8) 0.2461(4) 0.1280(6) 0.060(3) Uani 1 1 d . . .
H29A H -0.1108 0.2646 0.1211 0.072 Uiso 1 1 calc R . .
H29B H -0.0266 0.2299 0.1771 0.072 Uiso 1 1 calc R . .
C30 C 0.0470(8) 0.2890(5) 0.1226(8) 0.090(5) Uani 1 1 d . . .
H30A H 0.1179 0.2709 0.1292 0.080 Uiso 1 1 calc R . .
H30B H 0.0463 0.3170 0.1603 0.080 Uiso 1 1 calc R . .
H30C H 0.0326 0.3066 0.0750 0.080 Uiso 1 1 calc R . .
C31 C -0.0609(7) 0.2202(4) -0.0080(5) 0.052(3) Uani 1 1 d . . .
H31A H -0.0693 0.1880 -0.0410 0.063 Uiso 1 1 calc R . .
H31B H 0.0040 0.2409 -0.0163 0.063 Uiso 1 1 calc R . .
C32 C -0.1626(9) 0.2587(5) -0.0275(7) 0.082(4) Uani 1 1 d . . .
H32A H -0.2267 0.2394 -0.0166 0.080 Uiso 1 1 calc R . .
H32B H -0.1731 0.2679 -0.0790 0.080 Uiso 1 1 calc R . .
H32C H -0.1514 0.2927 0.0011 0.080 Uiso 1 1 calc R . .
C33 C 0.2962(8) 0.1608(4) 0.2709(5) 0.049(2) Uani 1 1 d . . .
H33A H 0.2237 0.1674 0.2833 0.059 Uiso 1 1 calc R . .
H33B H 0.3437 0.1479 0.3153 0.059 Uiso 1 1 calc R . .
C34 C 0.3394(9) 0.2148(4) 0.2483(6) 0.065(3) Uani 1 1 d . . .
H34A H 0.4155 0.2103 0.2436 0.080 Uiso 1 1 calc R . .
H34B H 0.3331 0.2430 0.2848 0.080 Uiso 1 1 calc R . .
H34C H 0.2979 0.2262 0.2017 0.080 Uiso 1 1 calc R . .
C35 C 0.3996(6) 0.1001(4) 0.1929(6) 0.053(3) Uani 1 1 d . . .
H35A H 0.3903 0.0682 0.1593 0.064 Uiso 1 1 calc R . .
H35B H 0.4220 0.1320 0.1660 0.064 Uiso 1 1 calc R . .
C36 C 0.4893(8) 0.0870(6) 0.2523(8) 0.084(4) Uani 1 1 d . . .
H36A H 0.5039 0.1191 0.2844 0.080 Uiso 1 1 calc R . .
H36B H 0.5542 0.0779 0.2320 0.080 Uiso 1 1 calc R . .
H36C H 0.4692 0.0553 0.2799 0.080 Uiso 1 1 calc R . .
Na1 Na -0.5938(3) 0.32897(16) -0.0780(2) 0.0529(9) Uani 1 1 d . . .
C37 C -0.4485(13) 0.2438(7) -0.1668(10) 0.117(6) Uani 1 1 d . . .
O1 O -0.4874(9) 0.2532(4) -0.1007(8) 0.133(4) Uani 1 1 d . . .
C38 C -0.4904(15) 0.2058(6) -0.0557(12) 0.123(6) Uani 1 1 d . . .
C39 C -0.5277(18) 0.2182(11) 0.0107(14) 0.167(10) Uani 1 1 d . . .
O2 O -0.5983(11) 0.2620(5) 0.0111(6) 0.121(4) Uani 1 1 d . . .
C40 C -0.6403(19) 0.2733(9) 0.0768(10) 0.163(9) Uani 1 1 d . . .
C41 C -0.364(2) 0.3697(11) 0.0252(17) 0.241(13) Uani 1 1 d DU . .
O3 O -0.4502(7) 0.3876(4) -0.0225(7) 0.114(3) Uani 1 1 d DU . .
C42 C -0.4087(17) 0.4010(11) -0.0931(10) 0.183(7) Uani 1 1 d DU . .
C43 C -0.4885(14) 0.4149(8) -0.1721(11) 0.165(6) Uani 1 1 d DU . .
O4 O -0.5713(7) 0.3740(4) -0.1791(5) 0.106(3) Uani 1 1 d DU . .
C44 C -0.6565(18) 0.3805(9) -0.2327(9) 0.179(8) Uani 1 1 d DU . .
C45 C -0.795(3) 0.2492(8) -0.1692(19) 0.265(13) Uani 1 1 d DU . .
O5 O -0.7603(9) 0.3025(5) -0.1477(7) 0.131(4) Uani 1 1 d DU . .
C46 C -0.8351(19) 0.3110(14) -0.0968(14) 0.237(9) Uani 1 1 d DU . .
C47 C -0.785(3) 0.3615(14) -0.0486(19) 0.293(12) Uani 1 1 d DU . .
O6 O -0.725(3) 0.4066(15) -0.0191(15) 0.321(12) Uani 1 1 d DU . .
C48 C -0.693(4) 0.438(2) -0.074(2) 0.360(18) Uani 1 1 d DU . .

loop_
_atom_site_aniso_label
_atom_site_aniso_U_11
_atom_site_aniso_U_22
_atom_site_aniso_U_33
_atom_site_aniso_U_23
_atom_site_aniso_U_13
_atom_site_aniso_U_12
Sm1 0.0314(3) 0.0255(3) 0.0276(3) -0.00206(19) 0.00042(17) 0.00009(16)
N1 0.031(3) 0.027(4) 0.027(4) -0.001(3) -0.006(3) 0.003(3)
N2 0.058(5) 0.054(5) 0.048(6) -0.002(4) 0.012(4) 0.000(4)
N3 0.030(3) 0.025(3) 0.032(4) -0.002(3) -0.004(3) 0.007(3)
N4 0.034(3) 0.026(4) 0.032(4) -0.005(3) -0.003(3) 0.003(3)
C1 0.042(4) 0.036(5) 0.029(5) -0.007(4) -0.003(4) -0.004(3)
C2 0.072(6) 0.040(6) 0.039(7) 0.000(5) -0.017(5) -0.014(4)
C3 0.079(6) 0.051(6) 0.032(6) 0.009(5) -0.010(5) -0.014(5)
C4 0.044(4) 0.028(5) 0.035(6) 0.001(4) -0.001(4) -0.001(3)
C5 0.044(5) 0.031(5) 0.036(6) 0.004(4) -0.002(4) -0.001(3)
C6 0.030(4) 0.025(4) 0.029(5) -0.003(3) -0.001(3) -0.001(3)
C7 0.027(4) 0.032(4) 0.030(5) -0.001(4) 0.005(3) 0.002(3)
C8 0.020(3) 0.016(3) 0.008(4) 0.001(3) 0.001(3) 0.000(2)
C9 0.033(4) 0.030(4) 0.028(5) -0.001(4) 0.000(3) 0.004(3)
C10 0.029(4) 0.030(4) 0.036(5) -0.005(4) 0.005(3) 0.001(3)
C11 0.030(4) 0.032(4) 0.041(6) 0.001(4) 0.006(3) 0.003(3)
C12 0.035(4) 0.041(5) 0.074(8) -0.001(5) 0.012(4) 0.009(4)
C13 0.051(5) 0.036(5) 0.058(7) -0.002(5) 0.008(4) 0.015(4)
C14 0.047(4) 0.033(5) 0.023(5) -0.002(4) 0.000(4) 0.010(4)
C15 0.052(5) 0.020(4) 0.041(6) -0.003(4) -0.004(4) -0.001(3)
C16 0.043(4) 0.021(4) 0.036(6) -0.002(4) 0.001(4) -0.006(3)
C17 0.049(5) 0.030(5) 0.038(6) 0.000(4) 0.005(4) -0.005(4)
C18 0.042(4) 0.029(5) 0.042(6) -0.005(4) 0.003(4) -0.006(3)
C19 0.034(4) 0.030(4) 0.039(6) -0.005(4) 0.000(4) -0.002(3)
C20 0.045(4) 0.037(5) 0.032(6) 0.000(4) -0.002(4) 0.000(4)
C21 0.050(5) 0.039(5) 0.044(6) -0.001(4) -0.006(4) 0.011(4)
C22 0.068(6) 0.058(7) 0.064(8) 0.003(6) -0.013(5) 0.024(5)
C23 0.053(5) 0.042(5) 0.035(6) 0.011(4) -0.003(4) -0.008(4)
C24 0.054(5) 0.046(6) 0.060(7) 0.017(5) 0.002(5) -0.009(4)
C25 0.031(4) 0.052(6) 0.054(7) 0.001(5) 0.014(4) 0.000(4)
C26 0.037(5) 0.042(6) 0.083(8) 0.007(5) 0.020(5) -0.004(4)
C27 0.036(4) 0.035(5) 0.038(6) 0.004(4) 0.001(4) 0.003(3)
C28 0.034(5) 0.073(7) 0.056(7) 0.004(5) -0.006(4) 0.010(4)
C29 0.063(6) 0.038(5) 0.069(8) -0.017(5) -0.016(5) 0.007(4)
C30 0.075(7) 0.045(7) 0.135(13) -0.041(7) -0.022(7) -0.003(5)
C31 0.060(5) 0.046(6) 0.045(7) 0.012(5) -0.009(5) -0.001(4)
C32 0.080(7) 0.079(9) 0.076(10) 0.030(7) -0.022(6) 0.004(6)
C33 0.068(6) 0.032(5) 0.041(6) -0.006(4) -0.009(5) -0.008(4)
C34 0.086(7) 0.040(6) 0.062(8) -0.010(5) -0.013(6) -0.015(5)
C35 0.043(5) 0.045(6) 0.071(8) 0.007(5) 0.005(5) 0.001(4)
C36 0.048(6) 0.103(10) 0.099(11) 0.020(8) 0.010(6) 0.016(6)
Na1 0.060(2) 0.051(2) 0.047(2) 0.0098(19) 0.0098(17) 0.0030(18)
C37 0.131(12) 0.127(14) 0.104(13) -0.038(11) 0.056(11) 0.002(10)
O1 0.156(10) 0.075(7) 0.184(13) 0.012(8) 0.078(9) 0.027(6)
C38 0.148(14) 0.047(8) 0.161(19) 0.035(10) -0.012(13) 0.001(8)
C39 0.158(17) 0.19(2) 0.15(2) 0.117(19) 0.030(16) 0.038(16)
O2 0.176(11) 0.106(8) 0.090(9) 0.036(7) 0.045(8) 0.004(8)
C40 0.26(2) 0.171(19) 0.073(13) 0.015(13) 0.078(15) -0.052(18)
C41 0.24(2) 0.17(2) 0.25(2) 0.02(2) -0.128(19) -0.011(18)
O3 0.089(6) 0.113(8) 0.141(9) -0.020(7) 0.027(5) -0.015(6)
C42 0.171(14) 0.219(19) 0.173(13) -0.023(14) 0.070(8) -0.077(14)
C43 0.171(13) 0.147(14) 0.205(13) 0.084(13) 0.114(10) 0.002(10)
O4 0.109(6) 0.124(8) 0.092(7) 0.053(6) 0.035(5) 0.019(5)
C44 0.280(18) 0.181(18) 0.054(11) -0.005(11) -0.038(12) 0.116(14)
C45 0.31(3) 0.112(14) 0.32(3) 0.027(16) -0.09(2) -0.047(18)
O5 0.112(7) 0.138(9) 0.133(10) -0.016(8) -0.006(6) -0.026(7)
C46 0.165(17) 0.38(2) 0.17(2) 0.027(15) 0.046(13) -0.079(17)
C47 0.36(3) 0.39(3) 0.16(2) -0.079(15) 0.10(2) -0.02(2)
O6 0.34(2) 0.39(3) 0.19(2) -0.023(19) -0.065(19) -0.01(2)
C48 0.34(3) 0.44(4) 0.26(3) 0.00(3) -0.06(3) -0.08(3)

loop_
_atom_type_symbol
_atom_type_description
_atom_type_scat_dispersion_real
_atom_type_scat_dispersion_imag
_atom_type_scat_source
C C 0.0033 0.0016 'International Tables Vol C Tables 4.2.6.8 and 6.1.1.4'
H H 0.0000 0.0000 'International Tables Vol C Tables 4.2.6.8 and 6.1.1.4'
N N 0.0061 0.0033 'International Tables Vol C Tables 4.2.6.8 and 6.1.1.4'
O O 0.0106 0.0060 'International Tables Vol C Tables 4.2.6.8 and 6.1.1.4'
Na Na 0.0362 0.0249 'International Tables Vol C Tables 4.2.6.8 and 6.1.1.4'
Sm Sm -0.1638 3.4418 'International Tables Vol C Tables 4.2.6.8 and 6.1.1.4'

loop_
_geom_angle_atom_site_label_1
_geom_angle_atom_site_label_2
_geom_angle_atom_site_label_3
_geom_angle
_geom_angle_site_symmetry_1
_geom_angle_site_symmetry_3
_geom_angle_publ_flag
N1 Sm1 N3 133.0(2) . . ?
N1 Sm1 C8 128.7(2) . 3 ?
N3 Sm1 C8 98.0(2) . 3 ?
N1 Sm1 N4 79.2(2) . . ?
N3 Sm1 N4 79.85(19) . . ?
C8 Sm1 N4 122.5(2) 3 . ?
N1 Sm1 C19 65.3(2) . . ?
N3 Sm1 C19 108.4(2) . . ?
C8 Sm1 C19 109.2(2) 3 . ?
N4 Sm1 C19 29.7(2) . . ?
N1 Sm1 C16 108.1(2) . . ?
N3 Sm1 C16 65.1(2) . . ?
C8 Sm1 C16 97.3(2) 3 . ?
N4 Sm1 C16 29.8(2) . . ?
C19 Sm1 C16 47.1(2) . . ?
N1 Sm1 N2 78.1(2) . . ?
N3 Sm1 N2 76.9(2) . . ?
C8 Sm1 N2 115.1(2) 3 . ?
N4 Sm1 N2 120.0(2) . . ?
C19 Sm1 N2 134.1(3) . . ?
C16 Sm1 N2 133.0(2) . . ?
N1 Sm1 C9 105.9(2) . . ?
N3 Sm1 C9 62.4(2) . . ?
C8 Sm1 C9 91.2(2) 3 . ?
N4 Sm1 C9 133.0(2) . . ?
C19 Sm1 C9 159.0(3) . . ?
C16 Sm1 C9 127.5(2) . . ?
N2 Sm1 C9 28.9(2) . . ?
N1 Sm1 C7 81.7(2) . . ?
N3 Sm1 C7 107.7(2) . . ?
C8 Sm1 C7 76.6(2) 3 . ?
N4 Sm1 C7 159.1(2) . . ?
C19 Sm1 C7 142.0(2) . . ?
C16 Sm1 C7 170.2(2) . . ?
N2 Sm1 C7 46.7(2) . . ?
C9 Sm1 C7 46.1(2) . . ?
N1 Sm1 C8 108.33(19) . . ?
N3 Sm1 C8 82.23(19) . . ?
C8 Sm1 C8 67.4(2) 3 . ?
N4 Sm1 C8 160.62(18) . . ?
C19 Sm1 C8 169.3(2) . . ?
C16 Sm1 C8 142.0(2) . . ?
N2 Sm1 C8 47.7(2) . . ?
C9 Sm1 C8 28.4(2) . . ?
C7 Sm1 C8 28.4(2) . . ?
N1 Sm1 C6 62.2(2) . . ?
N3 Sm1 C6 105.2(2) . . ?
C8 Sm1 C6 104.6(2) 3 . ?
N4 Sm1 C6 131.8(2) . . ?
C19 Sm1 C6 127.5(2) . . ?
C16 Sm1 C6 157.3(2) . . ?
N2 Sm1 C6 29.0(2) . . ?
C9 Sm1 C6 47.1(2) . . ?
C7 Sm1 C6 28.0(2) . . ?
C8 Sm1 C6 47.4(2) . . ?
N1 Sm1 C17 111.2(2) . . ?
N3 Sm1 C17 84.2(2) . . ?
C8 Sm1 C17 73.8(2) 3 . ?
N4 Sm1 C17 48.7(2) . . ?
C19 Sm1 C17 46.9(3) . . ?
C16 Sm1 C17 28.2(2) . . ?
N2 Sm1 C17 160.0(2) . . ?
C9 Sm1 C17 141.4(2) . . ?
C7 Sm1 C17 149.4(2) . . ?
C8 Sm1 C17 136.3(2) . . ?
C6 Sm1 C17 170.6(2) . . ?
C4 N1 C1 105.5(7) . . ?
C4 N1 Sm1 126.6(5) . . ?
C1 N1 Sm1 122.8(5) . . ?
C9 N2 C6 107.1(7) . . ?
C9 N2 Sm1 75.9(5) . . ?
C6 N2 Sm1 78.1(4) . . ?
C11 N3 C14 106.1(6) . . ?
C11 N3 Sm1 126.1(5) . . ?
C14 N3 Sm1 123.4(5) . . ?
C19 N4 C16 104.6(7) . . ?
C19 N4 Sm1 79.4(4) . . ?
C16 N4 Sm1 79.4(4) . . ?
C2 C1 N1 109.9(7) . . ?
C2 C1 C20 129.7(8) . . ?
N1 C1 C20 120.3(7) . . ?
C1 C2 C3 107.4(8) . . ?
C4 C3 C2 106.3(9) . . ?
C3 C4 N1 110.9(7) . . ?
C3 C4 C5 128.7(8) . . ?
N1 C4 C5 119.8(7) . . ?
C6 C5 C4 108.0(6) . . ?
C6 C5 C23 109.0(7) . . ?
C4 C5 C23 110.4(7) . . ?
C6 C5 C21 108.6(7) . . ?
C4 C5 C21 109.7(7) . . ?
C23 C5 C21 111.1(7) . . ?
C7 C6 N2 105.9(7) . . ?
C7 C6 C5 127.2(7) . . ?
N2 C6 C5 126.8(8) . . ?
C7 C6 Sm1 74.9(4) . . ?
N2 C6 Sm1 72.9(4) . . ?
C5 C6 Sm1 115.2(5) . . ?
C6 C7 C8 111.5(7) . . ?
C6 C7 Sm1 77.1(4) . . ?
C8 C7 Sm1 75.9(4) . . ?
C9 C8 C7 105.4(6) . . ?
C9 C8 Sm1 146.4(5) . 3 ?
C7 C8 Sm1 108.2(5) . 3 ?
C9 C8 Sm1 74.4(4) . . ?
C7 C8 Sm1 75.6(4) . . ?
Sm1 C8 Sm1 112.6(2) 3 . ?
C8 C9 N2 110.1(6) . . ?
C8 C9 C10 123.3(7) . . ?
N2 C9 C10 126.6(7) . . ?
C8 C9 Sm1 77.2(4) . . ?
N2 C9 Sm1 75.2(4) . . ?
C10 C9 Sm1 115.1(5) . . ?
C11 C10 C9 107.5(6) . . ?
C11 C10 C27 110.0(7) . . ?
C9 C10 C27 109.3(6) . . ?
C11 C10 C25 111.2(7) . . ?
C9 C10 C25 108.8(7) . . ?
C27 C10 C25 110.0(6) . . ?
N3 C11 C12 109.8(7) . . ?
N3 C11 C10 119.8(6) . . ?
C12 C11 C10 130.0(7) . . ?
C11 C12 C13 107.2(7) . . ?
C14 C13 C12 106.2(7) . . ?
C13 C14 N3 110.6(7) . . ?
C13 C14 C15 129.6(7) . . ?
N3 C14 C15 119.6(7) . . ?
C14 C15 C16 110.1(6) . . ?
C14 C15 C31 108.8(7) . . ?
C16 C15 C31 107.5(7) . . ?
C14 C15 C29 108.3(8) . . ?
C16 C15 C29 109.1(7) . . ?
C31 C15 C29 113.1(7) . . ?
C17 C16 N4 111.3(7) . . ?
C17 C16 C15 129.0(8) . . ?
N4 C16 C15 119.7(7) . . ?
C17 C16 Sm1 81.3(5) . . ?
N4 C16 Sm1 70.8(4) . . ?
C15 C16 Sm1 116.3(5) . . ?
C16 C17 C18 106.5(8) . . ?
C16 C17 Sm1 70.4(5) . . ?
C18 C17 Sm1 76.2(5) . . ?
C19 C18 C17 106.7(8) . . ?
C19 C18 Sm1 70.0(4) . . ?
C17 C18 Sm1 75.7(5) . . ?
N4 C19 C18 110.7(7) . . ?
N4 C19 C20 119.9(8) . . ?
C18 C19 C20 129.3(7) . . ?
N4 C19 Sm1 70.9(4) . . ?
C18 C19 Sm1 81.5(5) . . ?
C20 C19 Sm1 116.1(5) . . ?
C19 C20 C1 110.1(6) . . ?
C19 C20 C33 109.3(7) . . ?
C1 C20 C33 108.2(7) . . ?
C19 C20 C35 109.6(7) . . ?
C1 C20 C35 108.5(7) . . ?
C33 C20 C35 111.1(7) . . ?
C22 C21 C5 115.5(8) . . ?
C24 C23 C5 115.8(8) . . ?
C26 C25 C10 115.2(7) . . ?
C28 C27 C10 114.3(7) . . ?
C30 C29 C15 113.0(9) . . ?
C15 C31 C32 113.9(9) . . ?
C34 C33 C20 115.5(9) . . ?
C36 C35 C20 117.7(9) . . ?
O4 Na1 O2 164.3(5) . . ?
O4 Na1 O1 94.0(4) . . ?
O2 Na1 O1 70.8(4) . . ?
O4 Na1 O5 83.6(4) . . ?
O2 Na1 O5 94.8(5) . . ?
O1 Na1 O5 99.5(5) . . ?
O4 Na1 O3 83.6(4) . . ?
O2 Na1 O3 101.9(4) . . ?
O1 Na1 O3 97.6(4) . . ?
O5 Na1 O3 159.3(4) . . ?
O4 Na1 C47 106.0(9) . . ?
O2 Na1 C47 85.8(9) . . ?
O1 Na1 C47 145.6(8) . . ?
O5 Na1 C47 56.7(7) . . ?
O3 Na1 C47 112.0(7) . . ?
O4 Na1 O6 99.8(7) . . ?
O2 Na1 O6 95.5(7) . . ?
O1 Na1 O6 166.1(7) . . ?
O5 Na1 O6 82.9(6) . . ?
O3 Na1 O6 83.3(6) . . ?
C47 Na1 O6 28.9(5) . . ?
O4 Na1 C48 72.3(8) . . ?
O2 Na1 C48 123.2(9) . . ?
O1 Na1 C48 165.1(9) . . ?
O5 Na1 C48 85.1(9) . . ?
O3 Na1 C48 75.5(9) . . ?
C47 Na1 C48 47.7(11) . . ?
O6 Na1 C48 28.0(5) . . ?
O4 Na1 C42 54.7(5) . . ?
O2 Na1 C42 126.2(6) . . ?
O1 Na1 C42 87.8(6) . . ?
O5 Na1 C42 138.1(5) . . ?
O3 Na1 C42 31.2(4) . . ?
C47 Na1 C42 126.5(9) . . ?
O6 Na1 C42 99.5(9) . . ?
C48 Na1 C42 79.4(10) . . ?
O4 Na1 C46 103.6(6) . . ?
O2 Na1 C46 80.8(7) . . ?
O1 Na1 C46 117.1(7) . . ?
O5 Na1 C46 28.2(5) . . ?
O3 Na1 C46 143.5(6) . . ?
C47 Na1 C46 31.6(4) . . ?
O6 Na1 C46 60.3(6) . . ?
C48 Na1 C46 73.0(11) . . ?
C42 Na1 C46 149.6(8) . . ?
C37 O1 C38 115.6(14) . . ?
C37 O1 Na1 124.8(11) . . ?
C38 O1 Na1 116.6(11) . . ?
O1 C38 C39 112.9(15) . . ?
O2 C39 C38 118.0(16) . . ?
C39 O2 C40 118.4(16) . . ?
C39 O2 Na1 115.8(11) . . ?
C40 O2 Na1 122.4(11) . . ?
C41 O3 C42 107(2) . . ?
C41 O3 Na1 124.1(14) . . ?
C42 O3 Na1 95.1(10) . . ?
O3 C42 C43 124.4(16) . . ?
O3 C42 Na1 53.7(7) . . ?
C43 C42 Na1 80.8(9) . . ?
O4 C43 C42 105.0(13) . . ?
C44 O4 C43 117.5(15) . . ?
C44 O4 Na1 119.4(12) . . ?
C43 O4 Na1 116.9(10) . . ?
C45 O5 C46 97(2) . . ?
C45 O5 Na1 127.7(15) . . ?
C46 O5 Na1 101.9(12) . . ?
O5 C46 C47 104.2(19) . . ?
O5 C46 Na1 49.9(9) . . ?
C47 C46 Na1 61.9(16) . . ?
O6 C47 C46 166(3) . . ?
O6 C47 Na1 82(3) . . ?
C46 C47 Na1 86.5(17) . . ?
C47 O6 C48 110(3) . . ?
C47 O6 Na1 69(2) . . ?
C48 O6 Na1 79(3) . . ?
O6 C48 Na1 73(3) . . ?

loop_
_geom_bond_atom_site_label_1
_geom_bond_atom_site_label_2
_geom_bond_distance
_geom_bond_site_symmetry_2
_geom_bond_publ_flag
Sm1 N1 2.461(6) . ?
Sm1 N3 2.462(6) . ?
Sm1 C8 2.471(7) 3 ?
Sm1 N4 2.625(6) . ?
Sm1 C19 2.730(7) . ?
Sm1 C16 2.733(8) . ?
Sm1 N2 2.801(8) . ?
Sm1 C9 2.809(7) . ?
Sm1 C7 2.840(7) . ?
Sm1 C8 2.844(6) . ?
Sm1 C6 2.867(7) . ?
Sm1 C17 2.867(8) . ?
N1 C4 1.370(10) . ?
N1 C1 1.391(10) . ?
N2 C9 1.402(11) . ?
N2 C6 1.420(10) . ?
N3 C11 1.362(10) . ?
N3 C14 1.398(10) . ?
N4 C19 1.375(9) . ?
N4 C16 1.384(10) . ?
C1 C2 1.356(13) . ?
C1 C20 1.521(12) . ?
C2 C3 1.411(13) . ?
C3 C4 1.364(12) . ?
C4 C5 1.522(11) . ?
C5 C6 1.507(11) . ?
C5 C23 1.542(12) . ?
C5 C21 1.561(12) . ?
C6 C7 1.381(12) . ?
C7 C8 1.395(10) . ?
C8 C9 1.385(10) . ?
C8 Sm1 2.471(7) 3 ?
C9 C10 1.519(10) . ?
C10 C11 1.488(11) . ?
C10 C27 1.549(12) . ?
C10 C25 1.563(11) . ?
C11 C12 1.403(11) . ?
C12 C13 1.405(12) . ?
C13 C14 1.377(11) . ?
C14 C15 1.524(12) . ?
C15 C16 1.527(11) . ?
C15 C31 1.554(13) . ?
C15 C29 1.557(12) . ?
C16 C17 1.372(12) . ?
C17 C18 1.392(12) . ?
C18 C19 1.387(12) . ?
C19 C20 1.507(11) . ?
C20 C33 1.555(12) . ?
C20 C35 1.564(12) . ?
C21 C22 1.536(12) . ?
C23 C24 1.505(12) . ?
C25 C26 1.516(12) . ?
C27 C28 1.528(11) . ?
C29 C30 1.516(15) . ?
C31 C32 1.573(13) . ?
C33 C34 1.502(13) . ?
C35 C36 1.480(14) . ?
Na1 O4 2.244(9) . ?
Na1 O2 2.336(11) . ?
Na1 O1 2.348(10) . ?
Na1 O5 2.362(11) . ?
Na1 O3 2.392(10) . ?
Na1 C47 2.67(4) . ?
Na1 O6 2.84(4) . ?
Na1 C48 2.92(6) . ?
Na1 C42 2.955(19) . ?
Na1 C46 3.02(2) . ?
C37 O1 1.426(18) . ?
O1 C38 1.428(19) . ?
C38 C39 1.43(3) . ?
C39 O2 1.38(2) . ?
O2 C40 1.45(2) . ?
C41 O3 1.357(16) . ?
O3 C42 1.537(16) . ?
C42 C43 1.678(17) . ?
C43 O4 1.427(15) . ?
O4 C44 1.350(14) . ?
C45 O5 1.397(16) . ?
O5 C46 1.461(17) . ?
C46 C47 1.585(18) . ?
C47 O6 1.388(18) . ?
O6 C48 1.394(19) . ?
